data_4066341
loop_
_publ_author_name
'Maheswari, K.'
'Rajendran, N. M.'
'Meyer, Jens'
'Reddy, N. Dastagiri'

_publ_section_title
;
 Reactions of an Aluminum Amide with Aromatic Nitriles: Formation of
 Al&#x2212;N&#x2212;C Frameworks
;
_journal_issue 17
_journal_name_full Organometallics
_journal_page_first 3799
_journal_paper_doi 10.1021/om100406y
_journal_volume 29
_journal_year 2010
_chemical_formula_sum 'C98 H144 Al4 N8'
_chemical_formula_weight 1542.13
_chemical_name_systematic
;
 ?
;
_space_group_IT_number 14
_symmetry_cell_setting monoclinic
_symmetry_space_group_name_Hall '-P 2yn'
_symmetry_space_group_name_H-M 'P 1 21/n 1'
_atom_sites_solution_hydrogens geom
_atom_sites_solution_primary direct
_atom_sites_solution_secondary difmap
_audit_creation_method SHELXL-97
_cell_angle_alpha 90.00
_cell_angle_beta 105.631(9)
_cell_angle_gamma 90.00
_cell_formula_units_Z 2
_cell_length_a 15.7017(15)
_cell_length_b 17.1465(9)
_cell_length_c 17.9144(13)
_cell_measurement_reflns_used 2132
_cell_measurement_temperature 293(2)
_cell_measurement_theta_max 29.2682
_cell_measurement_theta_min 2.6286
_cell_volume 4644.7(6)
_computing_cell_refinement
;
'Fri Apr 09 14:14:18 2010'
;
_computing_data_collection
;
'Fri Apr 09 14:14:18 2010'
;
_computing_data_reduction
;
'Fri Apr 09 14:14:18 2010'
;
_computing_molecular_graphics ORTEP
_computing_publication_material WINGX
_computing_structure_refinement 'SHELXL-97 (Sheldrick, 1997)'
_computing_structure_solution 'SHELXS-97 (Sheldrick, 1997)'
_diffrn_ambient_temperature 293(2)
_diffrn_detector_area_resol_mean 15.9821
_diffrn_measured_fraction_theta_full 0.999
_diffrn_measured_fraction_theta_max 0.844
_diffrn_measurement_device_type 'Xcalibur, Eos'
_diffrn_measurement_method '\w scans'
_diffrn_radiation_monochromator graphite
_diffrn_radiation_source 'fine-focus sealed tube'
_diffrn_radiation_type MoK\a
_diffrn_radiation_wavelength 0.71073
_diffrn_reflns_av_R_equivalents 0.0929
_diffrn_reflns_av_sigmaI/netI 0.3919
_diffrn_reflns_limit_h_max 12
_diffrn_reflns_limit_h_min -20
_diffrn_reflns_limit_k_max 22
_diffrn_reflns_limit_k_min -21
_diffrn_reflns_limit_l_max 24
_diffrn_reflns_limit_l_min -24
_diffrn_reflns_number 20882
_diffrn_reflns_theta_full 25.00
_diffrn_reflns_theta_max 29.33
_diffrn_reflns_theta_min 2.64
_exptl_absorpt_coefficient_mu 0.099
_exptl_absorpt_correction_T_max 1.00000
_exptl_absorpt_correction_T_min 0.76924
_exptl_absorpt_correction_type multi-scan
_exptl_absorpt_process_details
;
'Fri Apr 09 14:14:18 2010
CrysAlisPro, Oxford Diffraction Ltd.,
Version 1.171.33.55 (release 05-01-2010 CrysAlis171 .NET)
(compiled Jan  5 2010,16:28:46)
Empirical absorption correction using spherical harmonics,
 implemented in SCALE3 ABSPACK scaling algorithm.'
;
_exptl_crystal_colour colorless
_exptl_crystal_density_diffrn 1.103
_exptl_crystal_density_method 'not measured'
_exptl_crystal_description 'solid plates'
_exptl_crystal_F_000 1680
_exptl_crystal_size_max 0.25
_exptl_crystal_size_mid 0.25
_exptl_crystal_size_min -.13
_refine_diff_density_max 0.246
_refine_diff_density_min -0.195
_refine_diff_density_rms 0.039
_refine_ls_extinction_method none
_refine_ls_goodness_of_fit_ref 0.685
_refine_ls_hydrogen_treatment constr
_refine_ls_matrix_type full
_refine_ls_number_parameters 513
_refine_ls_number_reflns 10752
_refine_ls_number_restraints 0
_refine_ls_restrained_S_all 0.685
_refine_ls_R_factor_all 0.2481
_refine_ls_R_factor_gt 0.0558
_refine_ls_shift/su_max 0.026
_refine_ls_shift/su_mean 0.000
_refine_ls_structure_factor_coef Fsqd
_refine_ls_weighting_details 'calc w=1/[\s^2^(Fo^2^)+(0.0248P)^2^+0.0000P] where P=(Fo^2^+2Fc^2^)/3'
_refine_ls_weighting_scheme calc
_refine_ls_wR_factor_gt 0.0822
_refine_ls_wR_factor_ref 0.1055
_reflns_number_gt 2705
_reflns_number_total 10752
_reflns_threshold_expression >2\s(I)
_cod_data_source_file om100406y_si_002.cif
_cod_data_source_block compound_4
_cod_database_code 4066341

loop_
_symmetry_equiv_pos_as_xyz
'x, y, z'
'-x+1/2, y+1/2, -z+1/2'
'-x, -y, -z'
'x-1/2, -y-1/2, z-1/2'

loop_
_atom_site_label
_atom_site_type_symbol
_atom_site_fract_x
_atom_site_fract_y
_atom_site_fract_z
_atom_site_U_iso_or_equiv
_atom_site_adp_type
_atom_site_occupancy
_atom_site_symmetry_multiplicity
_atom_site_calc_flag
_atom_site_refinement_flags
Al1 Al 0.03940(7) 0.99242(5) 0.07821(5) 0.0342(3) Uani 1 1 d .
Al2 Al -0.00985(7) 0.83700(5) 0.15189(5) 0.0393(3) Uani 1 1 d .
N2 N -0.04874(15) 0.80956(11) 0.04189(12) 0.0286(7) Uani 1 1 d .
N3 N -0.03847(15) 0.95042(11) 0.13703(12) 0.0306(7) Uani 1 1 d .
H0AA H -0.0897 0.9473 0.0984 0.037 Uiso 1 1 calc R
C C -0.0832(2) 0.73066(16) 0.02448(16) 0.0342(9) Uani 1 1 d .
N4 N -0.07734(17) 0.80270(12) 0.21297(13) 0.0487(8) Uani 1 1 d .
H4 H -0.1311 0.8181 0.1950 0.058 Uiso 1 1 calc R
C24 C 0.0121(2) 0.82819(15) -0.13567(17) 0.0398(9) Uani 1 1 d .
H24 H 0.0620 0.8577 -0.1127 0.048 Uiso 1 1 calc R
C22 C -0.0705(2) 0.99420(16) 0.19473(18) 0.0361(9) Uani 1 1 d .
C1AA C 0.0050(2) 0.79393(16) -0.20736(18) 0.0443(10) Uani 1 1 d .
H1A H 0.0505 0.8005 -0.2310 0.053 Uiso 1 1 calc R
C0AA C -0.0303(3) 0.67122(18) 0.00733(17) 0.0449(10) Uani 1 1 d .
C2AA C -0.1280(2) 0.77864(16) -0.13625(19) 0.0441(9) Uani 1 1 d .
H2A H -0.1744 0.7733 -0.1135 0.053 Uiso 1 1 calc R
C3AA C -0.1351(2) 0.74560(16) -0.20804(19) 0.0499(10) Uani 1 1 d .
H3A H -0.1868 0.7193 -0.2327 0.060 Uiso 1 1 calc R
C6AA C -0.0117(3) 1.00889(18) 0.2682(2) 0.0483(10) Uani 1 1 d .
C7AA C -0.0685(3) 0.75004(17) -0.24454(18) 0.0424(10) Uani 1 1 d .
C8AA C -0.1708(3) 0.71669(17) 0.02555(17) 0.0396(9) Uani 1 1 d .
C2 C 0.16557(19) 1.00177(16) 0.12693(17) 0.0572(10) Uani 1 1 d .
H9AA H 0.1871 0.9543 0.1538 0.086 Uiso 1 1 calc R
H9AC H 0.1760 1.0443 0.1631 0.086 Uiso 1 1 calc R
H9AB H 0.1959 1.0114 0.0879 0.086 Uiso 1 1 calc R
C26 C -0.0267(3) 0.6834(2) 0.2907(2) 0.0550(11) Uani 1 1 d .
C1BA C 0.0642(3) 0.67997(17) 0.00506(19) 0.0581(11) Uani 1 1 d .
H1B H 0.0790 0.7356 0.0094 0.070 Uiso 1 1 calc R
C2BA C -0.0733(3) 0.7051(2) -0.3192(2) 0.0586(11) Uani 1 1 d .
C4AA C -0.0684(2) 0.7583(2) 0.2813(2) 0.0531(11) Uani 1 1 d .
C4BA C -0.2057(2) 0.64286(19) 0.00718(19) 0.0626(12) Uani 1 1 d .
H4B H -0.2638 0.6326 0.0076 0.075 Uiso 1 1 calc R
C29 C -0.1580(3) 1.02059(18) 0.1756(2) 0.0529(11) Uani 1 1 d .
C6BA C -0.2311(2) 0.77836(19) 0.04198(19) 0.0512(10) Uani 1 1 d .
H6B H -0.1936 0.8201 0.0706 0.061 Uiso 1 1 calc R
C7BA C 0.0822(3) 0.97984(18) 0.29242(18) 0.0554(11) Uani 1 1 d .
H7B H 0.0949 0.9553 0.2472 0.066 Uiso 1 1 calc R
C8BA C -0.1016(3) 0.7875(2) 0.3422(2) 0.0656(12) Uani 1 1 d .
C3 C 0.11598(19) 0.81329(16) 0.18635(17) 0.0585(11) Uani 1 1 d .
H9BA H 0.1239 0.7594 0.2012 0.088 Uiso 1 1 calc R
H9BC H 0.1435 0.8456 0.2299 0.088 Uiso 1 1 calc R
H9BB H 0.1426 0.8231 0.1449 0.088 Uiso 1 1 calc R
C0CA C -0.0188(3) 0.6442(2) 0.3597(2) 0.0746(14) Uani 1 1 d .
H0C H 0.0084 0.5956 0.3661 0.089 Uiso 1 1 calc R
C1CA C -0.0913(3) 0.7447(3) 0.4089(2) 0.0868(15) Uani 1 1 d .
H1C H -0.1134 0.7642 0.4484 0.104 Uiso 1 1 calc R
C2CA C 0.0944(2) 0.91818(18) 0.35602(18) 0.0873(14) Uani 1 1 d .
H2CC H 0.0861 0.9417 0.4022 0.131 Uiso 1 1 calc R
H2CB H 0.1529 0.8968 0.3667 0.131 Uiso 1 1 calc R
H2CA H 0.0517 0.8773 0.3391 0.131 Uiso 1 1 calc R
C3CA C 0.0021(3) 0.6415(2) 0.2285(2) 0.0722(13) Uani 1 1 d .
H3C H 0.0021 0.6786 0.1868 0.087 Uiso 1 1 calc R
C4CA C -0.2255(3) 1.0052(2) 0.0985(2) 0.0658(11) Uani 1 1 d .
H4C H -0.2028 0.9627 0.0727 0.079 Uiso 1 1 calc R
C5AA C 0.1276(2) 0.63760(17) 0.0727(2) 0.0783(13) Uani 1 1 d .
H5AA H 0.1113 0.5836 0.0720 0.118 Uiso 1 1 calc R
H5AC H 0.1245 0.6608 0.1207 0.118 Uiso 1 1 calc R
H5AB H 0.1869 0.6418 0.0678 0.118 Uiso 1 1 calc R
C6CA C -0.1857(3) 1.06413(19) 0.2307(3) 0.0729(13) Uani 1 1 d .
H6C H -0.2431 1.0835 0.2184 0.087 Uiso 1 1 calc R
C7CA C -0.1300(3) 1.0788(2) 0.3024(3) 0.0774(15) Uani 1 1 d .
H7C H -0.1498 1.1076 0.3384 0.093 Uiso 1 1 calc R
C8CA C -0.0450(3) 1.0511(2) 0.3208(2) 0.0691(14) Uani 1 1 d .
H8C H -0.0083 1.0606 0.3701 0.083 Uiso 1 1 calc R
C9CA C 0.0797(3) 0.64947(18) -0.07080(19) 0.0902(15) Uani 1 1 d .
H9CC H 0.1372 0.6654 -0.0741 0.135 Uiso 1 1 calc R
H9CB H 0.0354 0.6704 -0.1140 0.135 Uiso 1 1 calc R
H9CA H 0.0761 0.5936 -0.0717 0.135 Uiso 1 1 calc R
C0DA C -0.2893(2) 0.8140(2) -0.0310(2) 0.0868(13) Uani 1 1 d .
H0DB H -0.2530 0.8377 -0.0601 0.130 Uiso 1 1 calc R
H0DC H -0.3267 0.8528 -0.0176 0.130 Uiso 1 1 calc R
H0DA H -0.3252 0.7741 -0.0617 0.130 Uiso 1 1 calc R
C1DA C -0.0640(3) 0.5763(2) 0.1954(2) 0.129(2) Uani 1 1 d .
H1DA H -0.0471 0.5507 0.1539 0.193 Uiso 1 1 calc R
H1DC H -0.1221 0.5982 0.1761 0.193 Uiso 1 1 calc R
H1DB H -0.0643 0.5392 0.2354 0.193 Uiso 1 1 calc R
C2DA C -0.2898(3) 0.7500(2) 0.0924(2) 0.0951(15) Uani 1 1 d .
H2DB H -0.3341 0.7152 0.0629 0.143 Uiso 1 1 calc R
H2DC H -0.3179 0.7939 0.1090 0.143 Uiso 1 1 calc R
H2DA H -0.2541 0.7231 0.1369 0.143 Uiso 1 1 calc R
C4DA C -0.1555(3) 0.5848(2) -0.0116(2) 0.0737(14) Uani 1 1 d .
H4D H -0.1798 0.5354 -0.0238 0.088 Uiso 1 1 calc R
C5DA C -0.2378(3) 1.0756(2) 0.0462(2) 0.1027(15) Uani 1 1 d .
H5DA H -0.2879 1.0676 0.0024 0.154 Uiso 1 1 calc R
H5DB H -0.1858 1.0830 0.0286 0.154 Uiso 1 1 calc R
H5DC H -0.2474 1.1209 0.0743 0.154 Uiso 1 1 calc R
C6DA C -0.0703(3) 0.59829(18) -0.0127(2) 0.0668(13) Uani 1 1 d .
H6D H -0.0379 0.5582 -0.0270 0.080 Uiso 1 1 calc R
C7DA C -0.1546(4) 0.8627(2) 0.3349(2) 0.0846(15) Uani 1 1 d .
H7D H -0.1328 0.8976 0.3008 0.102 Uiso 1 1 calc R
C8DA C 0.1481(2) 1.04615(18) 0.31903(19) 0.0804(13) Uani 1 1 d .
H8DC H 0.1410 1.0678 0.3664 0.121 Uiso 1 1 calc R
H8DB H 0.1376 1.0859 0.2799 0.121 Uiso 1 1 calc R
H8DA H 0.2072 1.0265 0.3275 0.121 Uiso 1 1 calc R
C9DA C -0.0486(3) 0.6730(3) 0.4188(2) 0.0955(16) Uani 1 1 d .
H9D H -0.0406 0.6452 0.4648 0.115 Uiso 1 1 calc R
C0EA C -0.1440(3) 0.9057(2) 0.4119(2) 0.131(2) Uani 1 1 d .
H0EA H -0.1737 0.8771 0.4435 0.197 Uiso 1 1 calc R
H0EC H -0.1694 0.9569 0.4019 0.197 Uiso 1 1 calc R
H0EB H -0.0823 0.9101 0.4384 0.197 Uiso 1 1 calc R
C1EA C -0.2511(3) 0.8478(3) 0.2967(3) 0.1272(19) Uani 1 1 d .
H1EA H -0.2576 0.8260 0.2461 0.191 Uiso 1 1 calc R
H1EC H -0.2832 0.8960 0.2920 0.191 Uiso 1 1 calc R
H1EB H -0.2739 0.8119 0.3276 0.191 Uiso 1 1 calc R
C2EA C 0.0045(3) 0.7184(3) -0.3498(2) 0.152(2) Uani 1 1 d .
H2EA H 0.0562 0.6961 -0.3149 0.229 Uiso 1 1 calc R
H2EC H 0.0132 0.7734 -0.3546 0.229 Uiso 1 1 calc R
H2EB H -0.0055 0.6942 -0.3998 0.229 Uiso 1 1 calc R
C3EA C -0.0838(3) 0.6202(2) -0.3057(2) 0.156(2) Uani 1 1 d .
H3EA H -0.0320 0.6013 -0.2683 0.234 Uiso 1 1 calc R
H3EC H -0.0914 0.5924 -0.3536 0.234 Uiso 1 1 calc R
H3EB H -0.1347 0.6124 -0.2866 0.234 Uiso 1 1 calc R
C4EA C -0.3160(3) 0.9800(2) 0.1074(2) 0.1014(15) Uani 1 1 d .
H4EA H -0.3091 0.9339 0.1389 0.152 Uiso 1 1 calc R
H4EB H -0.3549 0.9690 0.0572 0.152 Uiso 1 1 calc R
H4EC H -0.3404 1.0211 0.1315 0.152 Uiso 1 1 calc R
C5EA C 0.0954(3) 0.6072(2) 0.2582(2) 0.1193(19) Uani 1 1 d .
H5EB H 0.0977 0.5739 0.3017 0.179 Uiso 1 1 calc R
H5EC H 0.1374 0.6488 0.2738 0.179 Uiso 1 1 calc R
H5EA H 0.1095 0.5776 0.2176 0.179 Uiso 1 1 calc R
C0FA C -0.0533(2) 0.81943(15) -0.09767(17) 0.0310(8) Uani 1 1 d .
C9FA C -0.1547(3) 0.7315(2) -0.3813(2) 0.1027(16) Uani 1 1 d .
H9FB H -0.1613 0.7003 -0.4270 0.154 Uiso 1 1 calc R
H9FC H -0.1480 0.7853 -0.3937 0.154 Uiso 1 1 calc R
H9FA H -0.2061 0.7258 -0.3625 0.154 Uiso 1 1 calc R
N1 N -0.00182(16) 0.92501(11) -0.00670(12) 0.0295(6) Uani 1 1 d .
C1 C -0.03451(19) 0.85254(16) -0.01658(17) 0.0305(8) Uani 1 1 d .

loop_
_atom_site_aniso_label
_atom_site_aniso_U_11
_atom_site_aniso_U_22
_atom_site_aniso_U_33
_atom_site_aniso_U_23
_atom_site_aniso_U_13
_atom_site_aniso_U_12
Al1 0.0388(8) 0.0321(5) 0.0347(6) -0.0026(5) 0.0151(5) -0.0003(5)
Al2 0.0461(9) 0.0334(5) 0.0401(6) 0.0020(5) 0.0147(6) 0.0005(5)
N2 0.041(2) 0.0211(13) 0.0274(15) 0.0032(12) 0.0155(14) -0.0023(12)
N3 0.0288(19) 0.0360(14) 0.0281(15) 0.0000(12) 0.0097(14) 0.0055(12)
C 0.039(3) 0.0259(19) 0.036(2) -0.0010(16) 0.008(2) 0.0001(18)
N4 0.051(2) 0.0577(17) 0.0406(18) 0.0184(14) 0.0178(16) 0.0019(15)
C24 0.043(3) 0.0357(18) 0.043(2) -0.0088(17) 0.014(2) -0.0136(18)
C22 0.053(3) 0.0276(17) 0.038(2) 0.0079(17) 0.029(2) 0.0070(19)
C1AA 0.055(3) 0.044(2) 0.045(2) -0.0072(17) 0.032(2) -0.0034(19)
C0AA 0.048(3) 0.035(2) 0.049(2) 0.0006(17) 0.009(2) 0.002(2)
C2AA 0.042(3) 0.050(2) 0.044(2) -0.0050(18) 0.018(2) -0.0032(19)
C3AA 0.052(3) 0.053(2) 0.043(2) -0.0087(18) 0.009(2) -0.020(2)
C6AA 0.069(3) 0.040(2) 0.040(2) 0.0008(19) 0.020(2) -0.002(2)
C7AA 0.053(3) 0.039(2) 0.037(2) -0.0079(17) 0.014(2) -0.014(2)
C8AA 0.040(3) 0.032(2) 0.043(2) 0.0023(17) 0.007(2) -0.010(2)
C2 0.046(3) 0.059(2) 0.067(2) -0.0014(19) 0.016(2) -0.005(2)
C26 0.067(3) 0.055(2) 0.041(2) 0.013(2) 0.010(2) -0.017(2)
C1BA 0.074(4) 0.039(2) 0.062(3) 0.0064(19) 0.020(3) 0.019(2)
C2BA 0.074(4) 0.060(2) 0.042(3) -0.020(2) 0.016(2) -0.005(2)
C4AA 0.058(3) 0.062(2) 0.040(2) 0.006(2) 0.015(2) -0.020(2)
C4BA 0.055(3) 0.051(2) 0.080(3) -0.002(2) 0.014(2) -0.015(2)
C29 0.063(3) 0.044(2) 0.060(3) -0.001(2) 0.033(3) 0.016(2)
C6BA 0.037(3) 0.059(2) 0.059(3) -0.001(2) 0.016(2) -0.007(2)
C7BA 0.063(3) 0.052(2) 0.041(2) -0.0046(19) -0.003(2) -0.003(2)
C8BA 0.084(4) 0.072(3) 0.051(3) 0.010(2) 0.036(3) -0.016(3)
C3 0.045(3) 0.055(2) 0.069(3) -0.0014(18) 0.003(2) 0.0066(19)
C0CA 0.088(4) 0.074(3) 0.060(3) 0.025(3) 0.016(3) -0.011(2)
C1CA 0.122(5) 0.098(3) 0.052(3) 0.007(3) 0.044(3) -0.027(3)
C2CA 0.108(4) 0.079(3) 0.054(3) 0.012(2) -0.013(3) -0.003(3)
C3CA 0.108(4) 0.057(3) 0.054(3) 0.016(2) 0.025(3) 0.015(3)
C4CA 0.039(3) 0.077(3) 0.082(3) -0.012(3) 0.017(3) 0.028(2)
C5AA 0.071(3) 0.056(2) 0.103(3) 0.004(2) 0.013(3) 0.014(2)
C6CA 0.072(4) 0.063(3) 0.099(4) -0.010(3) 0.051(3) 0.013(2)
C7CA 0.104(5) 0.068(3) 0.080(4) -0.022(3) 0.058(4) 0.001(3)
C8CA 0.105(5) 0.063(3) 0.049(3) -0.010(2) 0.035(3) -0.004(3)
C9CA 0.129(4) 0.078(3) 0.079(3) 0.003(2) 0.056(3) 0.041(3)
C0DA 0.061(3) 0.115(3) 0.080(3) 0.007(2) 0.013(3) 0.029(3)
C1DA 0.227(6) 0.064(3) 0.078(3) -0.011(2) 0.010(4) -0.026(3)
C2DA 0.092(4) 0.102(3) 0.116(4) -0.001(3) 0.069(3) -0.023(3)
C4DA 0.076(4) 0.041(2) 0.094(3) -0.011(2) 0.004(3) -0.019(3)
C5DA 0.075(4) 0.143(4) 0.081(3) 0.015(3) 0.006(3) -0.003(3)
C6DA 0.075(4) 0.035(2) 0.084(3) -0.010(2) 0.011(3) 0.004(2)
C7DA 0.124(5) 0.079(3) 0.076(3) 0.010(3) 0.072(3) -0.006(3)
C8DA 0.074(4) 0.075(3) 0.083(3) -0.018(2) 0.005(3) -0.017(2)
C9DA 0.120(5) 0.104(4) 0.064(3) 0.033(3) 0.028(3) -0.019(3)
C0EA 0.222(7) 0.107(3) 0.107(4) -0.028(3) 0.117(4) -0.022(3)
C1EA 0.096(5) 0.167(5) 0.144(5) 0.005(4) 0.076(4) 0.020(4)
C2EA 0.101(5) 0.267(6) 0.117(4) -0.137(4) 0.077(4) -0.074(4)
C3EA 0.328(8) 0.053(3) 0.087(4) -0.030(2) 0.058(4) 0.006(4)
C4EA 0.051(3) 0.096(3) 0.158(4) 0.005(3) 0.029(3) -0.003(3)
C5EA 0.131(5) 0.115(4) 0.114(4) 0.041(3) 0.037(4) 0.064(4)
C0FA 0.033(3) 0.0246(17) 0.037(2) -0.0019(15) 0.0108(19) -0.0012(17)
C9FA 0.119(5) 0.128(4) 0.056(3) -0.034(3) 0.017(3) 0.003(3)
N1 0.0387(18) 0.0216(12) 0.0323(15) -0.0031(12) 0.0165(13) -0.0028(13)
C1 0.026(2) 0.0317(18) 0.036(2) -0.0018(17) 0.0106(18) 0.0061(16)

loop_
_atom_type_symbol
_atom_type_description
_atom_type_scat_dispersion_real
_atom_type_scat_dispersion_imag
_atom_type_scat_source
C C 0.0033 0.0016 'International Tables Vol C Tables 4.2.6.8 and 6.1.1.4'
H H 0.0000 0.0000 'International Tables Vol C Tables 4.2.6.8 and 6.1.1.4'
N N 0.0061 0.0033 'International Tables Vol C Tables 4.2.6.8 and 6.1.1.4'
Al Al 0.0645 0.0514 'International Tables Vol C Tables 4.2.6.8 and 6.1.1.4'

loop_
_geom_angle_atom_site_label_1
_geom_angle_atom_site_label_2
_geom_angle_atom_site_label_3
_geom_angle
_geom_angle_site_symmetry_1
_geom_angle_site_symmetry_3
N1 Al1 N1 86.32(9) . 3_575
N1 Al1 C2 120.04(13) . .
N1 Al1 C2 109.63(12) 3_575 .
N1 Al1 N3 94.63(10) . .
N1 Al1 N3 120.94(11) 3_575 .
C2 Al1 N3 119.88(12) . .
N1 Al1 Al1 43.34(7) . 3_575
N1 Al1 Al1 42.98(7) 3_575 3_575
C2 Al1 Al1 124.97(11) . 3_575
N3 Al1 Al1 114.13(9) . 3_575
N4 Al2 C3 116.66(13) . .
N4 Al2 N2 117.06(11) . .
C3 Al2 N2 106.48(12) . .
N4 Al2 N3 104.42(11) . .
C3 Al2 N3 114.72(12) . .
N2 Al2 N3 95.85(9) . .
C1 N2 C 118.1(2) . .
C1 N2 Al2 125.38(18) . .
C N2 Al2 115.81(16) . .
C22 N3 Al1 124.95(16) . .
C22 N3 Al2 120.68(16) . .
Al1 N3 Al2 106.24(11) . .
C0AA C C8AA 121.4(3) . .
C0AA C N2 120.9(3) . .
C8AA C N2 117.7(3) . .
C4AA N4 Al2 139.2(2) . .
C0FA C24 C1AA 121.6(3) . .
C29 C22 C6AA 121.6(3) . .
C29 C22 N3 119.5(3) . .
C6AA C22 N3 119.0(3) . .
C7AA C1AA C24 121.5(3) . .
C C0AA C6DA 117.0(4) . .
C C0AA C1BA 125.6(3) . .
C6DA C0AA C1BA 117.3(3) . .
C0FA C2AA C3AA 121.1(3) . .
C7AA C3AA C2AA 122.6(3) . .
C8CA C6AA C22 116.8(4) . .
C8CA C6AA C7BA 119.5(4) . .
C22 C6AA C7BA 123.6(3) . .
C3AA C7AA C1AA 116.2(3) . .
C3AA C7AA C2BA 121.5(3) . .
C1AA C7AA C2BA 122.2(4) . .
C4BA C8AA C 118.7(3) . .
C4BA C8AA C6BA 117.5(3) . .
C C8AA C6BA 123.7(3) . .
C0CA C26 C4AA 118.0(4) . .
C0CA C26 C3CA 117.4(4) . .
C4AA C26 C3CA 124.4(3) . .
C0AA C1BA C5AA 111.6(3) . .
C0AA C1BA C9CA 112.5(3) . .
C5AA C1BA C9CA 108.3(3) . .
C2EA C2BA C3EA 110.3(4) . .
C2EA C2BA C9FA 107.3(3) . .
C3EA C2BA C9FA 107.6(3) . .
C2EA C2BA C7AA 113.2(3) . .
C3EA C2BA C7AA 109.4(3) . .
C9FA C2BA C7AA 108.9(3) . .
N4 C4AA C8BA 120.1(3) . .
N4 C4AA C26 121.4(3) . .
C8BA C4AA C26 118.5(3) . .
C4DA C4BA C8AA 120.4(4) . .
C6CA C29 C22 118.1(4) . .
C6CA C29 C4CA 117.4(4) . .
C22 C29 C4CA 124.5(3) . .
C8AA C6BA C0DA 112.5(3) . .
C8AA C6BA C2DA 113.8(3) . .
C0DA C6BA C2DA 108.6(3) . .
C6AA C7BA C8DA 111.9(3) . .
C6AA C7BA C2CA 111.1(3) . .
C8DA C7BA C2CA 110.2(3) . .
C1CA C8BA C4AA 119.8(4) . .
C1CA C8BA C7DA 117.5(4) . .
C4AA C8BA C7DA 122.5(3) . .
C9DA C0CA C26 123.6(4) . .
C8BA C1CA C9DA 121.6(4) . .
C26 C3CA C1DA 109.2(3) . .
C26 C3CA C5EA 112.2(3) . .
C1DA C3CA C5EA 109.8(3) . .
C5DA C4CA C29 111.5(3) . .
C5DA C4CA C4EA 108.9(3) . .
C29 C4CA C4EA 113.3(3) . .
C7CA C6CA C29 121.3(4) . .
C6CA C7CA C8CA 119.8(4) . .
C7CA C8CA C6AA 122.3(4) . .
C6DA C4DA C4BA 120.9(4) . .
C4DA C6DA C0AA 121.4(4) . .
C1EA C7DA C8BA 110.8(3) . .
C1EA C7DA C0EA 110.0(4) . .
C8BA C7DA C0EA 113.9(4) . .
C0CA C9DA C1CA 118.5(4) . .
C2AA C0FA C24 116.8(3) . .
C2AA C0FA C1 126.1(3) . .
C24 C0FA C1 117.0(3) . .
C1 N1 Al1 135.55(19) . .
C1 N1 Al1 124.50(19) . 3_575
Al1 N1 Al1 93.68(9) . 3_575
N1 C1 N2 122.9(2) . .
N1 C1 C0FA 116.4(3) . .
N2 C1 C0FA 120.7(2) . .

loop_
_geom_bond_atom_site_label_1
_geom_bond_atom_site_label_2
_geom_bond_distance
_geom_bond_site_symmetry_2
Al1 N1 1.881(2) .
Al1 N1 1.894(2) 3_575
Al1 C2 1.944(3) .
Al1 N3 1.954(2) .
Al1 Al1 2.7535(18) 3_575
Al2 N4 1.814(2) .
Al2 C3 1.947(3) .
Al2 N2 1.957(2) .
Al2 N3 1.998(2) .
N2 C1 1.348(3) .
N2 C 1.459(3) .
N3 C22 1.472(3) .
C C0AA 1.400(4) .
C C8AA 1.401(4) .
N4 C4AA 1.416(3) .
C24 C0FA 1.384(4) .
C24 C1AA 1.389(3) .
C22 C29 1.398(4) .
C22 C6AA 1.412(4) .
C1AA C7AA 1.388(4) .
C0AA C6DA 1.402(4) .
C0AA C1BA 1.503(4) .
C2AA C0FA 1.381(4) .
C2AA C3AA 1.382(4) .
C3AA C7AA 1.376(4) .
C6AA C8CA 1.397(4) .
C6AA C7BA 1.505(4) .
C7AA C2BA 1.528(4) .
C8AA C4BA 1.383(4) .
C8AA C6BA 1.500(4) .
C26 C0CA 1.383(4) .
C26 C4AA 1.430(4) .
C26 C3CA 1.495(4) .
C1BA C5AA 1.529(4) .
C1BA C9CA 1.535(4) .
C2BA C2EA 1.487(5) .
C2BA C3EA 1.491(4) .
C2BA C9FA 1.520(4) .
C4AA C8BA 1.423(4) .
C4BA C4DA 1.368(4) .
C29 C6CA 1.398(4) .
C29 C4CA 1.520(4) .
C6BA C0DA 1.507(4) .
C6BA C2DA 1.533(4) .
C7BA C8DA 1.525(4) .
C7BA C2CA 1.528(4) .
C8BA C1CA 1.374(4) .
C8BA C7DA 1.521(5) .
C0CA C9DA 1.360(5) .
C1CA C9DA 1.389(5) .
C3CA C1DA 1.532(4) .
C3CA C5EA 1.534(5) .
C4CA C5DA 1.508(4) .
C4CA C4EA 1.533(4) .
C6CA C7CA 1.367(5) .
C7CA C8CA 1.371(5) .
C4DA C6DA 1.363(5) .
C7DA C1EA 1.507(5) .
C7DA C0EA 1.533(4) .
C0FA C1 1.513(4) .
N1 C1 1.338(3) .
N1 Al1 1.894(2) 3_575
